data_4021216
loop_
_publ_author_name
'Zi-Bo Li'
'Jing Lin'
'Hui-Chang Zhang'
'Michal Sabat'
'Marilise Hyacinth'
'Lin Pu'

_publ_section_title
;
 Macrocyclic Bisbinaphthyl Fluorophores and Their Acyclic Analogues:
 Signal Amplification and Chiral Recognition
;
_journal_name_full 'Journal of Organic Chemistry'
_journal_page_first 6284
_journal_page_last 6293
_journal_paper_doi 10.1021/jo049366a
_journal_volume 69
_journal_year 2004
_chemical_formula_sum 'C162 H156 N8 O14'
_chemical_formula_weight 2438.95
_space_group_IT_number 1
_symmetry_cell_setting triclinic
_symmetry_space_group_name_Hall 'P 1'
_symmetry_space_group_name_H-M 'P 1'
_cell_angle_alpha 107.6200(10)
_cell_angle_beta 97.1700(10)
_cell_angle_gamma 114.3300(10)
_cell_formula_units_Z 2
_cell_length_a 14.1790(4)
_cell_length_b 16.5360(5)
_cell_length_c 19.6720(6)
_cell_measurement_temperature 153(2)
_cell_volume 3836.7(2)
_diffrn_ambient_temperature 153(2)
_exptl_crystal_density_diffrn 1.056
_cod_depositor_comments
;
The following automatic conversions were performed:
'_symmetry_cell_setting' value 'Triclinic' changed to 'triclinic'
according to '/home/saulius/struct/CIF-dictionaries/cif_core.dic'
dictionary named 'cif_core.dic' version 2.4.1 from 2010-06-29.

Automatic conversion script
Id: cif_fix_enum 1527 2010-12-29 10:47:43Z saulius 
;
_cod_database_code 4021216

loop_
_symmetry_equiv_pos_as_xyz
'x, y, z'

loop_
_atom_site_label
_atom_site_type_symbol
_atom_site_fract_x
_atom_site_fract_y
_atom_site_fract_z
_atom_site_U_iso_or_equiv
_atom_site_adp_type
_atom_site_occupancy
_atom_site_symmetry_multiplicity
_atom_site_calc_flag
_atom_site_refinement_flags
_atom_site_disorder_assembly
_atom_site_disorder_group
O1A O 0.2796(2) 0.37646(16) 0.87207(13) 0.0529(6) Uani 1 1 d . . .
H1AO H 0.3335 0.3880 0.9023 0.079 Uiso 1 1 calc R . .
O2A O 0.2882(2) 0.39760(19) 0.72260(15) 0.0529(6) Uani 1 1 d . . .
H2AO H 0.3295 0.4503 0.7233 0.079 Uiso 1 1 calc R . .
O3A O 0.4433(2) 0.68638(19) 0.95346(15) 0.0612(7) Uani 1 1 d . . .
H3AO H 0.4205 0.6824 0.9115 0.092 Uiso 1 1 calc R . .
O4A O 0.48353(19) 0.66531(17) 1.09926(14) 0.0487(6) Uani 1 1 d . . .
H4AO H 0.4723 0.6153 1.1048 0.073 Uiso 1 1 calc R . .
O5A O 0.1415(4) 0.4080(3) 0.9780(2) 0.1063(13) Uani 1 1 d . . .
O6A O 0.4423(8) 0.8855(7) 0.8335(5) 0.193(3) Uiso 1 1 d . . .
O7A O 0.1863(7) 0.8629(8) 0.7687(5) 0.182(3) Uani 1 1 d . . .
O1B O 0.84591(19) 0.77326(16) 0.43327(13) 0.0435(5) Uani 1 1 d . . .
H1BO H 0.7925 0.7803 0.4238 0.065 Uiso 1 1 calc R . .
O2B O 1.08782(19) 0.82445(16) 0.52871(12) 0.0458(5) Uani 1 1 d . . .
H2BO H 1.1251 0.8801 0.5333 0.069 Uiso 1 1 calc R . .
O3B O 1.0715(2) 1.05810(17) 0.41526(17) 0.0617(7) Uani 1 1 d . . .
H3BO H 1.1301 1.0644 0.4347 0.093 Uiso 1 1 calc R . .
O4B O 0.8253(2) 1.03200(17) 0.37816(14) 0.0553(6) Uani 1 1 d . . .
H4BO H 0.7786 0.9858 0.3829 0.083 Uiso 1 1 calc R . .
O5B O 0.7574(7) 0.7211(5) 0.2644(4) 0.166(2) Uani 1 1 d . . .
O6B O 0.7126(5) 0.2056(4) 0.5236(3) 0.143(2) Uani 1 1 d . . .
O7B O 0.4337(4) 0.2184(3) 0.4246(2) 0.0944(11) Uani 1 1 d . . .
N1A N 0.3557(3) 0.5799(2) 0.73673(16) 0.0516(7) Uani 1 1 d . . .
H1A1 H 0.3712 0.5702 0.7762 0.062 Uiso 1 1 calc R . .
N2A N 0.5279(2) 0.7484(2) 0.84254(16) 0.0505(7) Uani 1 1 d . . .
H2A1 H 0.4685 0.7499 0.8446 0.061 Uiso 1 1 calc R . .
N3A N 0.3561(2) 0.48396(19) 1.08890(15) 0.0437(6) Uani 1 1 d . . .
H3A2 H 0.3779 0.4978 1.0530 0.052 Uiso 1 1 calc R . .
N4A N 0.3162(2) 0.3059(2) 0.97745(14) 0.0461(6) Uani 1 1 d . . .
H4A2 H 0.2578 0.3106 0.9721 0.055 Uiso 1 1 calc R . .
N1B N 1.2366(2) 0.96124(19) 0.49912(16) 0.0423(6) Uani 1 1 d . . .
H1B2 H 1.1743 0.9579 0.4981 0.051 Uiso 1 1 calc R . .
N2B N 1.2661(2) 1.1521(2) 0.51538(16) 0.0457(6) Uani 1 1 d . . .
H2B2 H 1.2596 1.1243 0.4691 0.055 Uiso 1 1 calc R . .
N3B N 0.6690(2) 0.85415(19) 0.33913(15) 0.0436(6) Uani 1 1 d . . .
H3B1 H 0.7304 0.8761 0.3704 0.052 Uiso 1 1 calc R . .
N4B N 0.6437(2) 0.74883(19) 0.43318(16) 0.0446(6) Uani 1 1 d . . .
H4B2 H 0.6536 0.7167 0.3939 0.054 Uiso 1 1 calc R . .
C1A C 0.0772(3) -0.0095(2) 0.6757(2) 0.0555(9) Uani 1 1 d . . .
H1A H 0.0932 -0.0538 0.6872 0.067 Uiso 1 1 calc R . .
C2A C 0.0046(3) -0.0387(3) 0.6093(2) 0.0606(10) Uani 1 1 d . . .
H2A H -0.0267 -0.1024 0.5756 0.073 Uiso 1 1 calc R . .
C3A C -0.0226(3) 0.0240(3) 0.5915(2) 0.0615(10) Uani 1 1 d . . .
H3A H -0.0748 0.0017 0.5471 0.074 Uiso 1 1 calc R . .
C4A C 0.0264(3) 0.1202(3) 0.6387(2) 0.0523(8) Uani 1 1 d . . .
H4A H 0.0100 0.1629 0.6247 0.063 Uiso 1 1 calc R . .
C5A C 0.1518(3) 0.2524(2) 0.76001(18) 0.0445(7) Uani 1 1 d . . .
C6A C 0.2295(3) 0.2821(2) 0.82468(18) 0.0448(7) Uani 1 1 d . . .
C7A C 0.2570(3) 0.2164(2) 0.84319(17) 0.0428(7) Uani 1 1 d . . .
C8A C 0.2067(3) 0.1222(3) 0.7953(2) 0.0505(8) Uani 1 1 d . . .
H8A H 0.2242 0.0791 0.8077 0.061 Uiso 1 1 calc R . .
C9A C 0.1284(3) 0.0882(2) 0.72723(19) 0.0444(7) Uani 1 1 d . . .
C10A C 0.1025(3) 0.1546(2) 0.70948(18) 0.0454(7) Uani 1 1 d . . .
C11A C -0.0578(3) 0.2453(3) 0.7670(2) 0.0572(9) Uani 1 1 d . . .
H11A H -0.0406 0.2013 0.7780 0.069 Uiso 1 1 calc R . .
C12A C -0.1554(3) 0.2405(3) 0.7698(2) 0.0659(11) Uani 1 1 d . . .
H12A H -0.2040 0.1933 0.7825 0.079 Uiso 1 1 calc R . .
C13A C -0.1833(3) 0.3061(4) 0.7536(3) 0.0698(12) Uani 1 1 d . . .
H13A H -0.2504 0.3019 0.7549 0.084 Uiso 1 1 calc R . .
C14A C -0.1119(3) 0.3752(3) 0.7361(2) 0.0619(10) Uani 1 1 d . . .
H14A H -0.1307 0.4188 0.7260 0.074 Uiso 1 1 calc R . .
C15A C 0.0672(3) 0.4558(3) 0.71543(19) 0.0537(9) Uani 1 1 d . . .
H15A H 0.0502 0.5008 0.7061 0.064 Uiso 1 1 calc R . .
C16A C 0.1646(3) 0.4625(3) 0.71174(18) 0.0484(8) Uani 1 1 d . . .
C17A C 0.1914(3) 0.3941(3) 0.72713(18) 0.0471(8) Uani 1 1 d . . .
C18A C 0.1209(3) 0.3218(2) 0.74447(18) 0.0448(7) Uani 1 1 d . . .
C19A C 0.0172(3) 0.3155(3) 0.74787(18) 0.0475(8) Uani 1 1 d . . .
C20A C -0.0102(3) 0.3834(3) 0.73286(19) 0.0512(8) Uani 1 1 d . . .
C21A C 0.2430(3) 0.5353(3) 0.6890(2) 0.0540(9) Uani 1 1 d . . .
H21A H 0.2395 0.5043 0.6376 0.065 Uiso 1 1 calc R . .
H21B H 0.2227 0.5853 0.6921 0.065 Uiso 1 1 calc R . .
C22A C 0.4378(3) 0.6416(3) 0.7109(2) 0.0503(8) Uani 1 1 d . . .
H22A H 0.4152 0.6861 0.7001 0.060 Uiso 1 1 calc R . .
C23A C 0.5463(3) 0.7013(3) 0.7730(2) 0.0527(8) Uani 1 1 d . . .
H23A H 0.5704 0.6562 0.7806 0.063 Uiso 1 1 calc R . .
C24A C 0.6212(3) 0.7926(4) 0.9084(2) 0.0637(10) Uani 1 1 d . . .
H24A H 0.6829 0.8416 0.9021 0.076 Uiso 1 1 calc R . .
H24B H 0.6397 0.7437 0.9129 0.076 Uiso 1 1 calc R . .
C25A C 0.7057(3) 1.0749(3) 1.1387(2) 0.0605(10) Uani 1 1 d . . .
H25A H 0.7622 1.1141 1.1251 0.073 Uiso 1 1 calc R . .
C26A C 0.6866(3) 1.1127(3) 1.2031(2) 0.0578(10) Uani 1 1 d . . .
H26A H 0.7305 1.1776 1.2337 0.069 Uiso 1 1 calc R . .
C27A C 0.6021(3) 1.0561(3) 1.2241(2) 0.0512(8) Uani 1 1 d . . .
H27A H 0.5904 1.0830 1.2690 0.061 Uiso 1 1 calc R . .
C28A C 0.5352(3) 0.9600(2) 1.17899(19) 0.0450(7) Uani 1 1 d . . .
H28A H 0.4779 0.9232 1.1934 0.054 Uiso 1 1 calc R . .
C29A C 0.4851(3) 0.8169(3) 1.06417(19) 0.0453(7) Uani 1 1 d . . .
C30A C 0.5077(3) 0.7802(3) 0.99901(19) 0.0492(8) Uani 1 1 d . . .
C31A C 0.5972(3) 0.8374(3) 0.9782(2) 0.0579(10) Uani 1 1 d . . .
C32A C 0.6592(3) 0.9333(3) 1.0242(2) 0.0636(11) Uani 1 1 d . . .
H32A H 0.7159 0.9721 1.0105 0.076 Uiso 1 1 calc R . .
C33A C 0.6402(3) 0.9749(3) 1.0909(2) 0.0507(8) Uani 1 1 d . . .
C34A C 0.5524(3) 0.9168(2) 1.11153(18) 0.0420(7) Uani 1 1 d . . .
C35A C 0.2897(3) 0.8416(3) 1.0687(3) 0.0620(10) Uani 1 1 d . . .
H35A H 0.3459 0.8843 1.0572 0.074 Uiso 1 1 calc R . .
C36A C 0.1994(4) 0.8520(3) 1.0707(3) 0.0757(14) Uani 1 1 d . . .
H36A H 0.1950 0.9018 1.0603 0.091 Uiso 1 1 calc R . .
C37A C 0.1147(4) 0.7904(3) 1.0879(3) 0.0733(13) Uani 1 1 d . . .
H37A H 0.0539 0.7987 1.0891 0.088 Uiso 1 1 calc R . .
C38A C 0.1205(3) 0.7178(3) 1.1030(2) 0.0586(10) Uani 1 1 d . . .
H38A H 0.0629 0.6763 1.1143 0.070 Uiso 1 1 calc R . .
C39A C 0.2181(3) 0.6271(2) 1.11663(19) 0.0458(7) Uani 1 1 d . . .
H39A H 0.1599 0.5841 1.1265 0.055 Uiso 1 1 calc R . .
C40A C 0.3068(3) 0.6145(2) 1.11687(17) 0.0424(7) Uani 1 1 d . . .
C41A C 0.3946(3) 0.6777(2) 1.09975(17) 0.0395(7) Uani 1 1 d . . .
C42A C 0.3925(3) 0.7530(2) 1.08324(17) 0.0418(7) Uani 1 1 d . . .
C43A C 0.2989(3) 0.7659(2) 1.0842(2) 0.0447(7) Uani 1 1 d . . .
C44A C 0.2111(3) 0.7036(2) 1.10184(19) 0.0471(8) Uani 1 1 d . . .
C45A C 0.3136(3) 0.5358(3) 1.13855(19) 0.0495(8) Uani 1 1 d . . .
H45A H 0.3599 0.5645 1.1891 0.059 Uiso 1 1 calc R . .
H45B H 0.2422 0.4907 1.1372 0.059 Uiso 1 1 calc R . .
C46A C 0.3568(3) 0.4049(2) 1.10801(18) 0.0460(8) Uani 1 1 d . . .
H46A H 0.2823 0.3608 1.1037 0.055 Uiso 1 1 calc R . .
C47A C 0.3963(3) 0.3483(2) 1.04971(18) 0.0454(7) Uani 1 1 d . . .
H47A H 0.4653 0.3945 1.0473 0.054 Uiso 1 1 calc R . .
C48A C 0.3439(3) 0.2546(3) 0.91497(19) 0.0499(8) Uani 1 1 d . . .
H48A H 0.3499 0.2015 0.9227 0.060 Uiso 1 1 calc R . .
H48B H 0.4130 0.2981 0.9119 0.060 Uiso 1 1 calc R . .
C49A C 0.4470(3) 0.5807(2) 0.64042(19) 0.0459(7) Uani 1 1 d . . .
C50A C 0.4711(3) 0.5065(3) 0.6384(2) 0.0512(8) Uani 1 1 d . . .
H50A H 0.4847 0.4964 0.6818 0.061 Uiso 1 1 calc R . .
C51A C 0.4752(3) 0.4478(3) 0.5734(2) 0.0531(9) Uani 1 1 d . . .
H51A H 0.4911 0.3985 0.5729 0.064 Uiso 1 1 calc R . .
C52A C 0.4555(3) 0.4629(3) 0.5089(2) 0.0534(9) Uani 1 1 d . . .
H52A H 0.4580 0.4231 0.4650 0.064 Uiso 1 1 calc R . .
C53A C 0.4325(3) 0.5350(3) 0.50886(19) 0.0504(8) Uani 1 1 d . . .
H53A H 0.4199 0.5447 0.4652 0.060 Uiso 1 1 calc R . .
C54A C 0.4281(3) 0.5937(3) 0.5741(2) 0.0534(9) Uani 1 1 d . . .
H54A H 0.4121 0.6428 0.5738 0.064 Uiso 1 1 calc R . .
C55A C 0.6323(3) 0.7705(3) 0.74969(19) 0.0505(8) Uani 1 1 d . . .
C56A C 0.7139(4) 0.7554(4) 0.7310(3) 0.0754(13) Uani 1 1 d . . .
H56A H 0.7184 0.7013 0.7321 0.091 Uiso 1 1 calc R . .
C57A C 0.7923(5) 0.8212(5) 0.7098(3) 0.0951(18) Uani 1 1 d . . .
H57A H 0.8471 0.8091 0.6961 0.114 Uiso 1 1 calc R . .
C58A C 0.7892(4) 0.9018(5) 0.7090(3) 0.0790(14) Uani 1 1 d . . .
H58A H 0.8426 0.9460 0.6965 0.095 Uiso 1 1 calc R . .
C59A C 0.7080(4) 0.9161(4) 0.7264(3) 0.0853(15) Uani 1 1 d . . .
H59A H 0.7038 0.9705 0.7256 0.102 Uiso 1 1 calc R . .
C60A C 0.6292(4) 0.8501(4) 0.7458(3) 0.0714(12) Uani 1 1 d . . .
H60A H 0.5724 0.8610 0.7566 0.086 Uiso 1 1 calc R . .
C61A C 0.4141(3) 0.2739(2) 1.07286(19) 0.0494(8) Uani 1 1 d . . .
C62A C 0.3303(4) 0.1939(3) 1.0701(3) 0.0682(11) Uani 1 1 d . . .
H62A H 0.2600 0.1830 1.0540 0.082 Uiso 1 1 calc R . .
C63A C 0.3491(5) 0.1262(3) 1.0917(3) 0.0788(14) Uani 1 1 d . . .
H63A H 0.2908 0.0713 1.0899 0.095 Uiso 1 1 calc R . .
C64A C 0.4494(6) 0.1404(4) 1.1145(3) 0.0878(17) Uani 1 1 d . . .
H64A H 0.4608 0.0948 1.1274 0.105 Uiso 1 1 calc R . .
C65A C 0.5348(5) 0.2218(4) 1.1188(3) 0.0956(19) Uani 1 1 d . . .
H65A H 0.6048 0.2327 1.1359 0.115 Uiso 1 1 calc R . .
C66A C 0.5176(4) 0.2890(3) 1.0975(3) 0.0752(13) Uani 1 1 d . . .
H66A H 0.5763 0.3442 1.0999 0.090 Uiso 1 1 calc R . .
C67A C 0.4245(4) 0.4410(3) 1.18704(19) 0.0573(10) Uani 1 1 d . . .
C68A C 0.5310(4) 0.5082(3) 1.2118(2) 0.0670(11) Uani 1 1 d . . .
H68A H 0.5640 0.5346 1.1801 0.080 Uiso 1 1 calc R . .
C69A C 0.5919(5) 0.5379(3) 1.2866(3) 0.0872(18) Uani 1 1 d . . .
H69A H 0.6650 0.5827 1.3038 0.105 Uiso 1 1 calc R . .
C70A C 0.5407(7) 0.4992(4) 1.3327(3) 0.098(2) Uani 1 1 d . . .
H70A H 0.5792 0.5189 1.3817 0.118 Uiso 1 1 calc R . .
C71A C 0.4374(7) 0.4345(4) 1.3082(3) 0.102(2) Uani 1 1 d . . .
H71A H 0.4048 0.4078 1.3398 0.123 Uiso 1 1 calc R . .
C72A C 0.3778(5) 0.4060(3) 1.2375(2) 0.0766(14) Uani 1 1 d . . .
H72A H 0.3045 0.3623 1.2225 0.092 Uiso 1 1 calc R . .
C73A C 0.1125(5) 0.4560(4) 0.9532(3) 0.0951(18) Uani 1 1 d . . .
C74A C 0.0055(6) 0.4484(5) 0.9515(4) 0.115(2) Uani 1 1 d . . .
H74A H -0.0320 0.4027 0.9719 0.173 Uiso 1 1 calc R . .
H74B H -0.0351 0.4272 0.9010 0.173 Uiso 1 1 calc R . .
H74C H 0.0133 0.5103 0.9804 0.173 Uiso 1 1 calc R . .
C75A C 0.1866(5) 0.5265(3) 0.9236(3) 0.0915(17) Uani 1 1 d . . .
H75A H 0.2605 0.5441 0.9449 0.137 Uiso 1 1 calc R . .
H75B H 0.1777 0.5832 0.9369 0.137 Uiso 1 1 calc R . .
H75C H 0.1680 0.4961 0.8703 0.137 Uiso 1 1 calc R . .
C76A C 0.3634(10) 0.8713(9) 0.8703(7) 0.157(3) Uiso 1 1 d . . .
C77A C 0.2896(16) 0.7931(14) 0.8783(11) 0.243(7) Uiso 1 1 d . . .
H77A H 0.3051 0.7405 0.8604 0.364 Uiso 1 1 calc R . .
H77B H 0.2185 0.7750 0.8502 0.364 Uiso 1 1 calc R . .
H77C H 0.2929 0.8085 0.9300 0.364 Uiso 1 1 calc R . .
C78A C 0.3866(16) 0.9506(14) 0.9179(11) 0.255(8) Uiso 1 1 d . . .
H78A H 0.4633 0.9918 0.9327 0.383 Uiso 1 1 calc R . .
H78B H 0.3642 0.9421 0.9605 0.383 Uiso 1 1 calc R . .
H78C H 0.3503 0.9796 0.8976 0.383 Uiso 1 1 calc R . .
C79A C 0.1326(8) 0.7910(7) 0.7100(6) 0.119(2) Uani 1 1 d . . .
C80A C 0.1839(8) 0.7511(7) 0.6654(7) 0.149(3) Uani 1 1 d . . .
H80A H 0.1952 0.7773 0.6279 0.223 Uiso 1 1 calc R . .
H80B H 0.1395 0.6824 0.6419 0.223 Uiso 1 1 calc R . .
H80C H 0.2522 0.7662 0.6955 0.223 Uiso 1 1 calc R . .
C81A C 0.0207(9) 0.7505(8) 0.6871(9) 0.187(5) Uani 1 1 d . . .
H81A H -0.0110 0.6985 0.7031 0.280 Uiso 1 1 calc R . .
H81B H -0.0041 0.7263 0.6338 0.280 Uiso 1 1 calc R . .
H81C H -0.0001 0.7987 0.7085 0.280 Uiso 1 1 calc R . .
C1B C 0.7686(4) 0.5193(3) 0.5762(3) 0.0689(12) Uani 1 1 d . . .
H1B H 0.7148 0.5083 0.6001 0.083 Uiso 1 1 calc R . .
C2B C 0.8299(5) 0.4737(4) 0.5773(3) 0.0821(15) Uani 1 1 d . . .
H2B H 0.8170 0.4315 0.6014 0.098 Uiso 1 1 calc R . .
C3B C 0.9115(5) 0.4903(4) 0.5424(3) 0.0793(14) Uani 1 1 d . . .
H3B H 0.9539 0.4601 0.5443 0.095 Uiso 1 1 calc R . .
C4B C 0.9298(4) 0.5501(3) 0.5057(3) 0.0616(10) Uani 1 1 d . . .
H4B H 0.9834 0.5592 0.4816 0.074 Uiso 1 1 calc R . .
C5B C 0.8873(3) 0.6640(2) 0.46622(18) 0.0397(7) Uani 1 1 d . . .
C6B C 0.8261(2) 0.7102(2) 0.46677(16) 0.0371(6) Uani 1 1 d . . .
C7B C 0.7442(3) 0.6963(2) 0.50462(17) 0.0397(7) Uani 1 1 d . . .
C8B C 0.7263(3) 0.6345(3) 0.5395(2) 0.0488(8) Uani 1 1 d . . .
H8B H 0.6736 0.6254 0.5645 0.059 Uiso 1 1 calc R . .
C9B C 0.7861(3) 0.5830(3) 0.5390(2) 0.0538(9) Uani 1 1 d . . .
C10B C 0.8684(3) 0.5989(2) 0.5037(2) 0.0472(8) Uani 1 1 d . . .
C11B C 0.8528(3) 0.5257(3) 0.3164(2) 0.0534(9) Uani 1 1 d . . .
H11B H 0.7995 0.5100 0.3404 0.064 Uiso 1 1 calc R . .
C12B C 0.8350(4) 0.4632(3) 0.2459(2) 0.0686(12) Uani 1 1 d . . .
H12B H 0.7698 0.4065 0.2222 0.082 Uiso 1 1 calc R . .
C13B C 0.9155(5) 0.4854(3) 0.2098(2) 0.0833(15) Uani 1 1 d . . .
H13B H 0.9040 0.4428 0.1623 0.100 Uiso 1 1 calc R . .
C14B C 1.0094(5) 0.5677(3) 0.2434(2) 0.0717(12) Uani 1 1 d . . .
H14B H 1.0622 0.5805 0.2186 0.086 Uiso 1 1 calc R . .
C15B C 1.1267(3) 0.7232(3) 0.3498(2) 0.0490(8) Uani 1 1 d . . .
H15B H 1.1781 0.7379 0.3241 0.059 Uiso 1 1 calc R . .
C16B C 1.1482(3) 0.7883(2) 0.42010(19) 0.0428(7) Uani 1 1 d . . .
C17B C 1.0672(3) 0.7637(2) 0.45859(17) 0.0379(6) Uani 1 1 d . . .
C18B C 0.9710(3) 0.6805(2) 0.42585(18) 0.0390(6) Uani 1 1 d . . .
C19B C 0.9501(3) 0.6133(2) 0.35316(18) 0.0447(7) Uani 1 1 d . . .
C20B C 1.0305(3) 0.6354(3) 0.3150(2) 0.0517(8) Uani 1 1 d . . .
C21B C 1.2525(3) 0.8790(3) 0.4579(2) 0.0488(8) Uani 1 1 d . . .
H21C H 1.2885 0.8935 0.4211 0.059 Uiso 1 1 calc R . .
H21D H 1.2988 0.8700 0.4923 0.059 Uiso 1 1 calc R . .
C22B C 1.3401(3) 1.0498(2) 0.5422(2) 0.0443(7) Uani 1 1 d . . .
H22B H 1.3849 1.0637 0.5089 0.053 Uiso 1 1 calc R . .
C23B C 1.3174(2) 1.1341(2) 0.57537(18) 0.0392(6) Uani 1 1 d . . .
H23B H 1.2655 1.1150 0.6033 0.047 Uiso 1 1 calc R . .
C24B C 1.2275(3) 1.2220(3) 0.5425(2) 0.0502(8) Uani 1 1 d . . .
H24C H 1.2891 1.2846 0.5727 0.060 Uiso 1 1 calc R . .
H24D H 1.1828 1.2028 0.5741 0.060 Uiso 1 1 calc R . .
C25B C 1.1177(3) 1.4167(3) 0.4334(3) 0.0697(12) Uani 1 1 d . . .
H25B H 1.1692 1.4732 0.4729 0.084 Uiso 1 1 calc R . .
C26B C 1.0524(4) 1.4218(3) 0.3795(4) 0.0852(17) Uani 1 1 d . . .
H26B H 1.0589 1.4812 0.3826 0.102 Uiso 1 1 calc R . .
C27B C 0.9751(4) 1.3366(4) 0.3190(4) 0.0892(17) Uani 1 1 d . . .
H27B H 0.9304 1.3401 0.2824 0.107 Uiso 1 1 calc R . .
C28B C 0.9654(4) 1.2506(3) 0.3139(3) 0.0774(14) Uani 1 1 d . . .
H28B H 0.9140 1.1955 0.2734 0.093 Uiso 1 1 calc R . .
C29B C 1.0191(3) 1.1499(3) 0.3628(2) 0.0552(9) Uani 1 1 d . . .
C30B C 1.0828(3) 1.1453(3) 0.4194(2) 0.0538(9) Uani 1 1 d . . .
C31B C 1.1633(3) 1.2309(2) 0.4809(2) 0.0488(8) Uani 1 1 d . . .
C32B C 1.1748(3) 1.3173(3) 0.4838(3) 0.0572(10) Uani 1 1 d . . .
H32B H 1.2288 1.3729 0.5227 0.069 Uiso 1 1 calc R . .
C33B C 1.1085(3) 1.3265(3) 0.4304(3) 0.0614(10) Uani 1 1 d . . .
C34B C 1.0302(3) 1.2406(3) 0.3675(3) 0.0581(10) Uani 1 1 d . . .
C35B C 1.0510(4) 1.0844(5) 0.2147(4) 0.0872(16) Uani 1 1 d . . .
H35B H 1.1045 1.1421 0.2520 0.105 Uiso 1 1 calc R . .
C36B C 1.0660(7) 1.0544(7) 0.1466(6) 0.114(2) Uani 1 1 d . . .
H36B H 1.1284 1.0936 0.1379 0.137 Uiso 1 1 calc R . .
C37B C 0.9924(8) 0.9682(8) 0.0900(5) 0.122(3) Uani 1 1 d . . .
H37B H 1.0066 0.9480 0.0447 0.147 Uiso 1 1 calc R . .
C38B C 0.8951(5) 0.9108(5) 0.1012(3) 0.0881(16) Uani 1 1 d . . .
H38B H 0.8439 0.8530 0.0629 0.106 Uiso 1 1 calc R . .
C39B C 0.7809(3) 0.8856(3) 0.1849(2) 0.0551(9) Uani 1 1 d . . .
H39B H 0.7290 0.8277 0.1470 0.066 Uiso 1 1 calc R . .
C40B C 0.7626(3) 0.9132(2) 0.25180(19) 0.0452(8) Uani 1 1 d . . .
C41B C 0.8422(3) 1.0023(2) 0.3108(2) 0.0469(8) Uani 1 1 d . . .
C42B C 0.9379(3) 1.0590(3) 0.3004(2) 0.0537(9) Uani 1 1 d . . .
C43B C 0.9548(3) 1.0291(3) 0.2299(3) 0.0631(11) Uani 1 1 d . . .
C44B C 0.8747(3) 0.9409(3) 0.1710(2) 0.0597(10) Uani 1 1 d . . .
C45B C 0.6573(3) 0.8558(3) 0.26478(19) 0.0489(8) Uani 1 1 d . . .
H45C H 0.6098 0.8828 0.2571 0.059 Uiso 1 1 calc R . .
H45D H 0.6232 0.7901 0.2281 0.059 Uiso 1 1 calc R . .
C46B C 0.5657(3) 0.8115(2) 0.35482(18) 0.0431(7) Uani 1 1 d . . .
H46B H 0.5211 0.7459 0.3168 0.052 Uiso 1 1 calc R . .
C47B C 0.5845(3) 0.8050(2) 0.4319(2) 0.0442(7) Uani 1 1 d . . .
H47B H 0.6317 0.8708 0.4688 0.053 Uiso 1 1 calc R . .
C48B C 0.6834(3) 0.7532(3) 0.50678(19) 0.0426(7) Uani 1 1 d . . .
H48C H 0.6228 0.7276 0.5261 0.051 Uiso 1 1 calc R . .
H48D H 0.7307 0.8199 0.5402 0.051 Uiso 1 1 calc R . .
C49B C 1.4004(3) 1.0377(2) 0.6045(2) 0.0447(7) Uani 1 1 d . . .
C50B C 1.3511(3) 1.0108(3) 0.6560(2) 0.0551(9) Uani 1 1 d . . .
H50B H 1.2797 0.9977 0.6519 0.066 Uiso 1 1 calc R . .
C51B C 1.4105(4) 1.0034(4) 0.7150(3) 0.0749(12) Uani 1 1 d . . .
H51B H 1.3782 0.9847 0.7498 0.090 Uiso 1 1 calc R . .
C52B C 1.5142(4) 1.0236(4) 0.7207(3) 0.0809(15) Uani 1 1 d . . .
H52B H 1.5528 1.0189 0.7599 0.097 Uiso 1 1 calc R . .
C53B C 1.5635(4) 1.0505(3) 0.6707(3) 0.0726(13) Uani 1 1 d . . .
H53B H 1.6355 1.0649 0.6764 0.087 Uiso 1 1 calc R . .
C54B C 1.5075(3) 1.0568(3) 0.6110(2) 0.0545(9) Uani 1 1 d . . .
H54B H 1.5407 1.0734 0.5759 0.065 Uiso 1 1 calc R . .
C55B C 1.4181(3) 1.2234(2) 0.6295(2) 0.0469(8) Uani 1 1 d . . .
C56B C 1.4153(4) 1.2714(3) 0.7000(2) 0.0641(10) Uani 1 1 d . . .
H56B H 1.3518 1.2479 0.7135 0.077 Uiso 1 1 calc R . .
C57B C 1.5055(5) 1.3535(4) 0.7502(3) 0.0918(17) Uani 1 1 d . . .
H57B H 1.5028 1.3852 0.7973 0.110 Uiso 1 1 calc R . .
C58B C 1.6006(5) 1.3889(4) 0.7304(4) 0.100(2) Uani 1 1 d . . .
H58B H 1.6612 1.4449 0.7640 0.119 Uiso 1 1 calc R . .
C59B C 1.6053(4) 1.3413(4) 0.6614(3) 0.0785(15) Uani 1 1 d . . .
H59B H 1.6695 1.3631 0.6485 0.094 Uiso 1 1 calc R . .
C60B C 1.5126(3) 1.2603(3) 0.6114(2) 0.0561(9) Uani 1 1 d . . .
H60B H 1.5147 1.2299 0.5638 0.067 Uiso 1 1 calc R . .
C61B C 0.5067(3) 0.8695(2) 0.35109(18) 0.0422(7) Uani 1 1 d . . .
C62B C 0.5526(3) 0.9655(2) 0.3987(2) 0.0480(8) Uani 1 1 d . . .
H62B H 0.6181 0.9938 0.4350 0.058 Uiso 1 1 calc R . .
C63B C 0.5007(3) 1.0203(3) 0.3926(2) 0.0518(8) Uani 1 1 d . . .
H63B H 0.5314 1.0846 0.4249 0.062 Uiso 1 1 calc R . .
C64B C 0.4033(3) 0.9782(3) 0.3380(2) 0.0494(8) Uani 1 1 d . . .
H64B H 0.3690 1.0143 0.3334 0.059 Uiso 1 1 calc R . .
C65B C 0.3574(3) 0.8820(3) 0.2906(2) 0.0502(8) Uani 1 1 d . . .
H65B H 0.2926 0.8536 0.2537 0.060 Uiso 1 1 calc R . .
C66B C 0.4085(3) 0.8280(2) 0.29823(18) 0.0433(7) Uani 1 1 d . . .
H66B H 0.3761 0.7630 0.2673 0.052 Uiso 1 1 calc R . .
C67B C 0.4831(3) 0.7666(2) 0.4533(2) 0.0532(9) Uani 1 1 d . . .
C68B C 0.4767(3) 0.8158(3) 0.5224(3) 0.0616(11) Uani 1 1 d . . .
H68B H 0.5367 0.8732 0.5550 0.074 Uiso 1 1 calc R . .
C69B C 0.3832(5) 0.7814(4) 0.5437(4) 0.0906(19) Uani 1 1 d . . .
H69B H 0.3806 0.8135 0.5907 0.109 Uiso 1 1 calc R . .
C70B C 0.2923(5) 0.6964(6) 0.4922(6) 0.103(2) Uani 1 1 d . . .
H70B H 0.2271 0.6744 0.5038 0.124 Uiso 1 1 calc R . .
C71B C 0.2988(4) 0.6471(5) 0.4268(5) 0.109(3) Uani 1 1 d . . .
H71B H 0.2391 0.5889 0.3953 0.131 Uiso 1 1 calc R . .
C72B C 0.3926(3) 0.6800(3) 0.4039(3) 0.0752(14) Uani 1 1 d . . .
H72B H 0.3948 0.6456 0.3575 0.090 Uiso 1 1 calc R . .
C73B C 0.8467(8) 0.7364(7) 0.2519(6) 0.128(3) Uani 1 1 d . . .
C74B C 0.9359(6) 0.8197(5) 0.3019(4) 0.1003(19) Uani 1 1 d . . .
H74D H 0.9133 0.8642 0.3285 0.150 Uiso 1 1 calc R . .
H74E H 0.9835 0.8483 0.2755 0.150 Uiso 1 1 calc R . .
H74F H 0.9732 0.8048 0.3364 0.150 Uiso 1 1 calc R . .
C75B C 0.9291(16) 0.7534(17) 0.1935(13) 0.305(11) Uani 1 1 d . . .
H75D H 0.9037 0.7757 0.1592 0.457 Uiso 1 1 calc R . .
H75E H 0.9271 0.6934 0.1664 0.457 Uiso 1 1 calc R . .
H75F H 1.0019 0.8004 0.2228 0.457 Uiso 1 1 calc R . .
C76B C 0.7889(6) 0.2179(4) 0.5025(3) 0.0920(18) Uani 1 1 d . . .
C77B C 0.8975(7) 0.2328(6) 0.5330(4) 0.134(3) Uani 1 1 d . . .
H77D H 0.9492 0.2994 0.5479 0.201 Uiso 1 1 calc R . .
H77E H 0.9152 0.1932 0.4956 0.201 Uiso 1 1 calc R . .
H77F H 0.8990 0.2155 0.5753 0.201 Uiso 1 1 calc R . .
C78B C 0.7873(7) 0.2304(5) 0.4279(4) 0.114(2) Uani 1 1 d . . .
H78D H 0.7807 0.1737 0.3906 0.171 Uiso 1 1 calc R . .
H78E H 0.8532 0.2854 0.4338 0.171 Uiso 1 1 calc R . .
H78F H 0.7270 0.2400 0.4128 0.171 Uiso 1 1 calc R . .
C79B C 0.4448(5) 0.2275(4) 0.3691(3) 0.0814(14) Uani 1 1 d . . .
C80B C 0.3550(12) 0.1787(8) 0.3008(6) 0.212(7) Uani 1 1 d . . .
H80D H 0.2877 0.1541 0.3125 0.319 Uiso 1 1 calc R . .
H80E H 0.3602 0.1264 0.2665 0.319 Uiso 1 1 calc R . .
H80F H 0.3583 0.2238 0.2786 0.319 Uiso 1 1 calc R . .
C81B C 0.5425(10) 0.2721(8) 0.3506(7) 0.167(4) Uani 1 1 d . . .
H81D H 0.6031 0.3021 0.3940 0.250 Uiso 1 1 calc R . .
H81E H 0.5411 0.3200 0.3332 0.250 Uiso 1 1 calc R . .
H81F H 0.5490 0.2241 0.3122 0.250 Uiso 1 1 calc R . .

loop_
_atom_site_aniso_label
_atom_site_aniso_U_11
_atom_site_aniso_U_22
_atom_site_aniso_U_33
_atom_site_aniso_U_23
_atom_site_aniso_U_13
_atom_site_aniso_U_12
O1A 0.0618(16) 0.0405(12) 0.0427(13) 0.0046(10) -0.0058(11) 0.0261(11)
O2A 0.0518(14) 0.0576(15) 0.0585(15) 0.0278(13) 0.0119(12) 0.0317(12)
O3A 0.0549(16) 0.0579(16) 0.0496(14) 0.0094(12) 0.0092(12) 0.0178(13)
O4A 0.0459(13) 0.0421(12) 0.0541(14) 0.0131(11) 0.0036(11) 0.0244(11)
O5A 0.116(3) 0.085(3) 0.096(3) 0.022(2) 0.002(2) 0.045(2)
O7A 0.147(6) 0.260(9) 0.149(6) 0.069(7) 0.049(5) 0.113(6)
O1B 0.0460(13) 0.0445(12) 0.0474(12) 0.0242(10) 0.0137(10) 0.0236(10)
O2B 0.0480(13) 0.0423(12) 0.0426(12) 0.0138(10) 0.0151(10) 0.0189(11)
O3B 0.0573(16) 0.0414(13) 0.0762(18) 0.0274(13) -0.0099(13) 0.0195(11)
O4B 0.0522(15) 0.0391(12) 0.0491(14) 0.0063(11) -0.0007(11) 0.0108(11)
O5B 0.176(7) 0.157(5) 0.190(6) 0.075(5) 0.075(5) 0.092(5)
O6B 0.109(4) 0.131(4) 0.105(4) 0.008(3) 0.030(3) 0.011(3)
O7B 0.109(3) 0.112(3) 0.082(2) 0.046(2) 0.043(2) 0.061(2)
N1A 0.0589(18) 0.0528(16) 0.0417(15) 0.0214(13) 0.0012(13) 0.0271(14)
N2A 0.0470(16) 0.0514(16) 0.0451(16) 0.0143(13) 0.0097(13) 0.0204(14)
N3A 0.0548(16) 0.0406(14) 0.0350(13) 0.0107(11) 0.0082(12) 0.0263(13)
N4A 0.0555(17) 0.0476(15) 0.0323(13) 0.0046(11) 0.0003(11) 0.0331(14)
N1B 0.0336(13) 0.0442(14) 0.0538(16) 0.0199(13) 0.0121(12) 0.0222(12)
N2B 0.0452(16) 0.0468(15) 0.0461(15) 0.0198(13) 0.0063(12) 0.0236(13)
N3B 0.0383(14) 0.0378(13) 0.0439(14) 0.0105(11) -0.0051(11) 0.0171(11)
N4B 0.0476(15) 0.0356(13) 0.0459(15) 0.0083(11) 0.0012(12) 0.0243(12)
C1A 0.056(2) 0.0360(17) 0.063(2) 0.0058(16) 0.0250(19) 0.0193(16)
C2A 0.046(2) 0.0465(19) 0.059(2) -0.0051(17) 0.0159(18) 0.0131(17)
C3A 0.048(2) 0.062(2) 0.0415(19) -0.0058(17) 0.0044(15) 0.0171(18)
C4A 0.049(2) 0.051(2) 0.0416(18) 0.0094(15) 0.0075(15) 0.0185(16)
C5A 0.0455(18) 0.0511(18) 0.0370(16) 0.0150(14) 0.0086(14) 0.0255(15)
C6A 0.054(2) 0.0425(17) 0.0382(16) 0.0116(14) 0.0118(14) 0.0261(15)
C7A 0.0501(19) 0.0483(18) 0.0345(15) 0.0148(14) 0.0115(14) 0.0285(15)
C8A 0.071(2) 0.0481(19) 0.0476(19) 0.0190(16) 0.0283(18) 0.0381(18)
C9A 0.0455(18) 0.0427(17) 0.0411(17) 0.0113(14) 0.0162(14) 0.0202(14)
C10A 0.0442(18) 0.0456(17) 0.0371(16) 0.0074(14) 0.0109(14) 0.0194(15)
C11A 0.052(2) 0.061(2) 0.0463(19) 0.0139(17) 0.0035(16) 0.0240(18)
C12A 0.050(2) 0.068(3) 0.058(2) 0.012(2) 0.0015(18) 0.021(2)
C13A 0.041(2) 0.079(3) 0.071(3) 0.012(2) 0.0011(19) 0.028(2)
C14A 0.053(2) 0.072(3) 0.054(2) 0.019(2) -0.0006(17) 0.032(2)
C15A 0.058(2) 0.058(2) 0.0398(17) 0.0139(16) -0.0057(15) 0.0321(18)
C16A 0.053(2) 0.0530(19) 0.0353(16) 0.0134(15) 0.0023(14) 0.0277(17)
C17A 0.0484(19) 0.0517(19) 0.0349(16) 0.0114(14) 0.0012(14) 0.0251(16)
C18A 0.0477(18) 0.0438(17) 0.0332(15) 0.0083(13) -0.0004(13) 0.0212(15)
C19A 0.0420(17) 0.0485(18) 0.0349(16) 0.0050(14) -0.0029(13) 0.0183(15)
C20A 0.0463(19) 0.055(2) 0.0372(17) 0.0078(15) -0.0057(14) 0.0236(17)
C21A 0.058(2) 0.057(2) 0.055(2) 0.0261(18) 0.0063(17) 0.0350(18)
C22A 0.056(2) 0.0462(18) 0.0511(19) 0.0197(16) 0.0063(16) 0.0284(17)
C23A 0.058(2) 0.0479(19) 0.0477(19) 0.0148(16) 0.0077(16) 0.0258(17)
C24A 0.046(2) 0.082(3) 0.048(2) 0.023(2) 0.0123(17) 0.019(2)
C25A 0.045(2) 0.057(2) 0.057(2) 0.0236(19) -0.0064(17) 0.0088(17)
C26A 0.051(2) 0.0483(19) 0.058(2) 0.0144(17) -0.0079(17) 0.0201(17)
C27A 0.050(2) 0.0445(18) 0.053(2) 0.0132(16) 0.0010(16) 0.0247(16)
C28A 0.0455(18) 0.0425(17) 0.0478(18) 0.0199(15) 0.0037(14) 0.0227(14)
C29A 0.0421(18) 0.0512(19) 0.0419(17) 0.0196(15) 0.0048(14) 0.0226(15)
C30A 0.0432(18) 0.058(2) 0.0371(16) 0.0146(15) 0.0054(14) 0.0208(16)
C31A 0.0415(19) 0.078(3) 0.049(2) 0.029(2) 0.0087(16) 0.0215(19)
C32A 0.0419(19) 0.082(3) 0.049(2) 0.028(2) 0.0014(16) 0.0146(19)
C33A 0.0396(18) 0.055(2) 0.051(2) 0.0239(17) 0.0009(15) 0.0177(16)
C34A 0.0406(17) 0.0433(16) 0.0405(16) 0.0198(14) 0.0006(13) 0.0193(14)
C35A 0.055(2) 0.049(2) 0.077(3) 0.0284(19) 0.0017(19) 0.0229(18)
C36A 0.055(2) 0.053(2) 0.118(4) 0.034(2) 0.003(2) 0.030(2)
C37A 0.051(2) 0.057(2) 0.109(4) 0.023(2) 0.010(2) 0.033(2)
C38A 0.0376(18) 0.048(2) 0.075(3) 0.0093(18) 0.0108(17) 0.0192(16)
C39A 0.0504(19) 0.0386(16) 0.0429(17) 0.0128(14) 0.0106(15) 0.0194(15)
C40A 0.0541(19) 0.0347(15) 0.0339(15) 0.0082(13) 0.0058(13) 0.0227(14)
C41A 0.0385(16) 0.0415(16) 0.0328(15) 0.0068(13) 0.0030(12) 0.0213(13)
C42A 0.0425(17) 0.0413(16) 0.0361(16) 0.0103(13) 0.0059(13) 0.0201(14)
C43A 0.0410(17) 0.0361(15) 0.0501(18) 0.0113(14) 0.0029(14) 0.0191(13)
C44A 0.0475(19) 0.0446(17) 0.0448(18) 0.0084(14) 0.0074(14) 0.0258(15)
C45A 0.069(2) 0.0470(18) 0.0379(17) 0.0170(14) 0.0136(16) 0.0327(17)
C46A 0.059(2) 0.0372(16) 0.0344(15) 0.0086(13) 0.0031(14) 0.0232(15)
C47A 0.0520(19) 0.0386(16) 0.0401(16) 0.0100(13) 0.0019(14) 0.0235(15)
C48A 0.063(2) 0.055(2) 0.0438(18) 0.0186(16) 0.0108(16) 0.0403(18)
C49A 0.0495(19) 0.0407(17) 0.0443(17) 0.0182(14) 0.0088(15) 0.0188(15)
C50A 0.062(2) 0.0456(18) 0.0460(19) 0.0237(16) 0.0100(16) 0.0236(17)
C51A 0.060(2) 0.0453(19) 0.063(2) 0.0278(18) 0.0229(18) 0.0275(17)
C52A 0.059(2) 0.0478(19) 0.0442(18) 0.0160(16) 0.0142(16) 0.0194(17)
C53A 0.054(2) 0.0504(19) 0.0400(17) 0.0238(16) 0.0123(15) 0.0145(16)
C54A 0.055(2) 0.0398(17) 0.062(2) 0.0267(17) 0.0064(17) 0.0180(16)
C55A 0.050(2) 0.055(2) 0.0391(17) 0.0102(15) 0.0089(15) 0.0253(17)
C56A 0.080(3) 0.081(3) 0.070(3) 0.020(2) 0.029(3) 0.047(3)
C57A 0.070(3) 0.117(5) 0.091(4) 0.025(3) 0.047(3) 0.042(3)
C58A 0.066(3) 0.106(4) 0.068(3) 0.039(3) 0.030(2) 0.036(3)
C59A 0.064(3) 0.095(4) 0.113(4) 0.063(3) 0.032(3) 0.035(3)
C60A 0.063(3) 0.083(3) 0.093(3) 0.054(3) 0.034(2) 0.040(2)
C61A 0.061(2) 0.0381(16) 0.0443(18) 0.0105(14) 0.0017(15) 0.0268(16)
C62A 0.080(3) 0.053(2) 0.079(3) 0.032(2) 0.020(2) 0.034(2)
C63A 0.109(4) 0.050(2) 0.081(3) 0.031(2) 0.025(3) 0.039(3)
C64A 0.138(5) 0.064(3) 0.068(3) 0.025(2) 0.000(3) 0.064(3)
C65A 0.089(4) 0.067(3) 0.105(4) 0.015(3) -0.031(3) 0.043(3)
C66A 0.067(3) 0.047(2) 0.090(3) 0.018(2) -0.015(2) 0.026(2)
C67A 0.082(3) 0.0440(18) 0.0368(17) 0.0073(15) -0.0004(17) 0.0330(19)
C68A 0.072(3) 0.056(2) 0.056(2) -0.0001(18) -0.008(2) 0.038(2)
C69A 0.098(4) 0.054(2) 0.076(3) -0.016(2) -0.024(3) 0.049(3)
C70A 0.179(7) 0.073(3) 0.037(2) 0.008(2) -0.007(3) 0.074(4)
C71A 0.172(7) 0.065(3) 0.046(2) 0.010(2) -0.004(3) 0.052(4)
C72A 0.114(4) 0.054(2) 0.047(2) 0.0159(19) 0.006(2) 0.035(3)
C73A 0.101(4) 0.075(3) 0.079(3) 0.008(3) -0.012(3) 0.040(3)
C74A 0.098(5) 0.115(5) 0.100(4) 0.010(4) -0.012(4) 0.055(4)
C75A 0.131(5) 0.045(2) 0.057(3) -0.006(2) 0.003(3) 0.030(3)
C79A 0.114(6) 0.137(7) 0.126(6) 0.070(6) 0.043(5) 0.064(5)
C80A 0.140(7) 0.149(7) 0.224(10) 0.118(8) 0.078(7) 0.089(6)
C81A 0.127(8) 0.138(8) 0.276(15) 0.049(9) 0.064(9) 0.068(7)
C1B 0.074(3) 0.076(3) 0.093(3) 0.061(3) 0.046(3) 0.043(2)
C2B 0.107(4) 0.100(4) 0.101(4) 0.077(3) 0.055(3) 0.071(3)
C3B 0.099(4) 0.083(3) 0.104(4) 0.063(3) 0.046(3) 0.063(3)
C4B 0.069(3) 0.069(2) 0.082(3) 0.048(2) 0.037(2) 0.047(2)
C5B 0.0433(17) 0.0353(15) 0.0387(16) 0.0146(13) 0.0097(13) 0.0175(13)
C6B 0.0329(15) 0.0311(14) 0.0330(14) 0.0060(12) 0.0015(11) 0.0094(12)
C7B 0.0406(17) 0.0363(15) 0.0376(15) 0.0127(13) 0.0076(13) 0.0165(13)
C8B 0.0415(18) 0.053(2) 0.058(2) 0.0285(17) 0.0195(16) 0.0224(16)
C9B 0.056(2) 0.054(2) 0.072(2) 0.0401(19) 0.0292(19) 0.0303(18)
C10B 0.054(2) 0.0446(18) 0.0528(19) 0.0231(16) 0.0190(16) 0.0286(16)
C11B 0.062(2) 0.0440(19) 0.050(2) 0.0162(16) 0.0084(17) 0.0250(17)
C12B 0.082(3) 0.053(2) 0.052(2) 0.0120(19) 0.003(2) 0.026(2)
C13B 0.129(4) 0.054(2) 0.041(2) 0.0023(19) 0.024(3) 0.031(3)
C14B 0.098(3) 0.060(3) 0.052(2) 0.014(2) 0.035(2) 0.036(3)
C15B 0.055(2) 0.054(2) 0.052(2) 0.0240(17) 0.0273(17) 0.0321(17)
C16B 0.0408(17) 0.0482(18) 0.0487(18) 0.0234(15) 0.0152(14) 0.0257(15)
C17B 0.0451(17) 0.0382(15) 0.0388(16) 0.0177(13) 0.0132(13) 0.0249(14)
C18B 0.0435(17) 0.0396(15) 0.0405(16) 0.0188(13) 0.0109(13) 0.0235(14)
C19B 0.061(2) 0.0431(17) 0.0395(16) 0.0173(14) 0.0121(15) 0.0326(16)
C20B 0.068(2) 0.0484(19) 0.0442(18) 0.0182(16) 0.0214(17) 0.0307(18)
C21B 0.0426(18) 0.0515(19) 0.056(2) 0.0212(16) 0.0197(16) 0.0240(16)
C22B 0.0366(16) 0.0498(18) 0.0522(19) 0.0255(16) 0.0145(14) 0.0211(14)
C23B 0.0344(15) 0.0459(17) 0.0432(16) 0.0244(14) 0.0133(13) 0.0189(13)
C24B 0.0429(18) 0.0456(18) 0.056(2) 0.0204(16) 0.0012(15) 0.0192(15)
C25B 0.048(2) 0.052(2) 0.105(3) 0.039(2) 0.004(2) 0.0190(18)
C26B 0.047(2) 0.063(3) 0.154(5) 0.063(3) 0.008(3) 0.025(2)
C27B 0.056(3) 0.077(3) 0.130(4) 0.059(3) -0.007(3) 0.024(2)
C28B 0.051(2) 0.058(2) 0.113(4) 0.044(3) -0.010(2) 0.0171(19)
C29B 0.0349(17) 0.0487(19) 0.080(3) 0.0328(19) 0.0027(16) 0.0165(15)
C30B 0.0406(18) 0.0418(18) 0.077(3) 0.0305(18) 0.0038(17) 0.0165(15)
C31B 0.0331(16) 0.0435(17) 0.068(2) 0.0278(17) 0.0034(15) 0.0159(14)
C32B 0.0334(17) 0.0435(18) 0.085(3) 0.0273(19) 0.0025(17) 0.0123(14)
C33B 0.043(2) 0.049(2) 0.095(3) 0.040(2) 0.0107(19) 0.0183(16)
C34B 0.0365(18) 0.051(2) 0.087(3) 0.039(2) 0.0054(18) 0.0165(16)
C35B 0.068(3) 0.113(4) 0.115(4) 0.077(4) 0.041(3) 0.046(3)
C36B 0.101(5) 0.123(6) 0.171(8) 0.090(6) 0.082(6) 0.064(5)
C37B 0.139(7) 0.190(9) 0.135(6) 0.108(7) 0.092(6) 0.120(7)
C38B 0.109(4) 0.114(4) 0.080(3) 0.054(3) 0.032(3) 0.074(4)
C39B 0.055(2) 0.064(2) 0.0442(19) 0.0142(17) -0.0003(16) 0.0350(19)
C40B 0.0391(17) 0.0445(17) 0.0459(18) 0.0138(14) -0.0049(13) 0.0221(14)
C41B 0.0467(19) 0.0377(16) 0.0512(19) 0.0159(15) -0.0019(15) 0.0209(14)
C42B 0.0434(19) 0.051(2) 0.066(2) 0.0309(18) 0.0000(16) 0.0207(16)
C43B 0.057(2) 0.073(3) 0.074(3) 0.046(2) 0.010(2) 0.035(2)
C44B 0.062(2) 0.074(3) 0.062(2) 0.037(2) 0.021(2) 0.042(2)
C45B 0.0428(18) 0.0435(17) 0.0437(18) 0.0064(14) -0.0042(14) 0.0178(15)
C46B 0.0408(17) 0.0275(14) 0.0451(17) 0.0048(12) -0.0059(13) 0.0136(12)
C47B 0.0453(18) 0.0296(14) 0.0536(19) 0.0149(14) 0.0044(15) 0.0179(13)
C48B 0.0389(16) 0.0495(18) 0.0461(17) 0.0224(15) 0.0135(14) 0.0239(14)
C49B 0.0384(17) 0.0437(17) 0.0511(19) 0.0168(15) 0.0053(14) 0.0219(14)
C50B 0.063(2) 0.066(2) 0.053(2) 0.0330(19) 0.0169(18) 0.0397(19)
C51B 0.085(3) 0.083(3) 0.064(3) 0.038(2) 0.014(2) 0.042(3)
C52B 0.079(3) 0.084(3) 0.069(3) 0.025(3) -0.015(3) 0.043(3)
C53B 0.049(2) 0.068(3) 0.083(3) 0.014(2) -0.010(2) 0.031(2)
C54B 0.047(2) 0.0460(18) 0.067(2) 0.0179(17) 0.0033(17) 0.0264(16)
C55B 0.0444(18) 0.0448(17) 0.054(2) 0.0250(16) 0.0040(15) 0.0222(15)
C56B 0.059(2) 0.065(2) 0.062(2) 0.016(2) 0.0035(19) 0.033(2)
C57B 0.075(4) 0.083(3) 0.078(3) -0.003(3) -0.020(3) 0.039(3)
C58B 0.070(4) 0.058(3) 0.122(5) 0.024(3) -0.037(3) 0.013(2)
C59B 0.054(2) 0.064(3) 0.103(4) 0.051(3) -0.012(2) 0.012(2)
C60B 0.0405(19) 0.057(2) 0.069(2) 0.0381(19) 0.0044(17) 0.0158(16)
C61B 0.0399(17) 0.0367(15) 0.0456(17) 0.0125(13) 0.0058(13) 0.0188(13)
C62B 0.0436(18) 0.0366(16) 0.054(2) 0.0137(15) 0.0036(15) 0.0167(14)
C63B 0.059(2) 0.0428(18) 0.061(2) 0.0224(17) 0.0199(18) 0.0285(17)
C64B 0.0471(19) 0.058(2) 0.062(2) 0.0299(18) 0.0238(17) 0.0346(17)
C65B 0.0441(18) 0.058(2) 0.0499(19) 0.0202(17) 0.0105(15) 0.0264(16)
C66B 0.0381(17) 0.0441(17) 0.0438(17) 0.0127(14) 0.0084(13) 0.0202(14)
C67B 0.047(2) 0.0395(17) 0.080(3) 0.0344(18) 0.0114(18) 0.0219(15)
C68B 0.053(2) 0.055(2) 0.104(3) 0.047(2) 0.034(2) 0.0348(18)
C69B 0.083(4) 0.092(4) 0.171(6) 0.096(4) 0.076(4) 0.065(3)
C70B 0.064(3) 0.113(5) 0.205(8) 0.120(6) 0.066(5) 0.058(4)
C71B 0.045(3) 0.090(4) 0.193(8) 0.097(5) 0.000(4) 0.012(3)
C72B 0.048(2) 0.056(2) 0.117(4) 0.053(3) 0.005(2) 0.0110(19)
C73B 0.115(6) 0.159(8) 0.162(8) 0.098(7) 0.069(6) 0.080(6)
C74B 0.098(4) 0.095(4) 0.123(5) 0.065(4) 0.020(4) 0.047(4)
C75B 0.330(19) 0.48(3) 0.48(3) 0.36(2) 0.24(2) 0.37(2)
C76B 0.084(4) 0.058(3) 0.083(4) -0.012(3) -0.008(3) 0.025(3)
C77B 0.157(7) 0.120(5) 0.086(4) -0.003(4) -0.021(4) 0.078(5)
C78B 0.143(6) 0.083(4) 0.095(4) 0.034(3) -0.003(4) 0.046(4)
C79B 0.112(4) 0.069(3) 0.087(4) 0.038(3) 0.039(3) 0.057(3)
C80B 0.289(15) 0.146(8) 0.127(7) 0.063(6) -0.072(8) 0.067(9)
C81B 0.213(11) 0.163(8) 0.244(12) 0.130(9) 0.142(10) 0.140(9)

loop_
_geom_bond_atom_site_label_1
_geom_bond_atom_site_label_2
_geom_bond_distance
_geom_bond_site_symmetry_2
_geom_bond_publ_flag
O1A C6A 1.360(4) . ?
O2A C17A 1.366(4) . ?
O3A C30A 1.353(5) . ?
O4A C41A 1.359(4) . ?
O5A C73A 1.220(7) . ?
O6A C76A 1.385(13) . ?
O7A C79A 1.237(11) . ?
O1B C6B 1.350(4) . ?
O2B C17B 1.348(4) . ?
O3B C30B 1.359(4) . ?
O4B C41B 1.355(5) . ?
O5B C73B 1.257(10) . ?
O6B C76B 1.170(8) . ?
O7B C79B 1.167(6) . ?
N1A C22A 1.462(5) . ?
N1A C21A 1.488(5) . ?
N2A C23A 1.469(5) . ?
N2A C24A 1.471(5) . ?
N3A C45A 1.455(5) . ?
N3A C46A 1.469(4) . ?
N4A C48A 1.465(5) . ?
N4A C47A 1.463(4) . ?
N1B C22B 1.478(4) . ?
N1B C21B 1.479(4) . ?
N2B C24B 1.463(5) . ?
N2B C23B 1.479(4) . ?
N3B C46B 1.460(5) . ?
N3B C45B 1.461(5) . ?
N4B C48B 1.455(4) . ?
N4B C47B 1.489(4) . ?
C1A C2A 1.368(6) . ?
C1A C9A 1.422(5) . ?
C2A C3A 1.363(7) . ?
C3A C4A 1.382(6) . ?
C4A C10A 1.437(5) . ?
C5A C6A 1.378(5) . ?
C5A C10A 1.419(5) . ?
C5A C18A 1.482(5) . ?
C6A C7A 1.420(5) . ?
C7A C8A 1.361(5) . ?
C7A C48A 1.515(5) . ?
C8A C9A 1.415(5) . ?
C9A C10A 1.412(5) . ?
C11A C12A 1.362(6) . ?
C11A C19A 1.403(6) . ?
C12A C13A 1.402(7) . ?
C13A C14A 1.349(7) . ?
C14A C20A 1.403(6) . ?
C15A C16A 1.353(5) . ?
C15A C20A 1.420(6) . ?
C16A C17A 1.429(5) . ?
C16A C21A 1.494(6) . ?
C17A C18A 1.376(5) . ?
C18A C19A 1.442(5) . ?
C19A C20A 1.425(5) . ?
C22A C49A 1.504(5) . ?
C22A C23A 1.543(5) . ?
C23A C55A 1.521(6) . ?
C24A C31A 1.504(6) . ?
C25A C26A 1.347(6) . ?
C25A C33A 1.434(6) . ?
C26A C27A 1.384(6) . ?
C27A C28A 1.381(5) . ?
C28A C34A 1.407(5) . ?
C29A C30A 1.381(5) . ?
C29A C34A 1.433(5) . ?
C29A C42A 1.483(5) . ?
C30A C31A 1.430(5) . ?
C31A C32A 1.375(6) . ?
C32A C33A 1.400(6) . ?
C33A C34A 1.420(5) . ?
C35A C36A 1.365(6) . ?
C35A C43A 1.425(5) . ?
C36A C37A 1.377(7) . ?
C37A C38A 1.352(6) . ?
C38A C44A 1.400(5) . ?
C39A C40A 1.356(5) . ?
C39A C44A 1.419(5) . ?
C40A C41A 1.414(5) . ?
C40A C45A 1.522(5) . ?
C41A C42A 1.390(5) . ?
C42A C43A 1.429(5) . ?
C43A C44A 1.414(5) . ?
C46A C67A 1.513(5) . ?
C46A C47A 1.565(5) . ?
C47A C61A 1.534(5) . ?
C49A C50A 1.394(5) . ?
C49A C54A 1.397(5) . ?
C50A C51A 1.375(6) . ?
C51A C52A 1.381(5) . ?
C52A C53A 1.359(6) . ?
C53A C54A 1.382(6) . ?
C55A C56A 1.351(6) . ?
C55A C60A 1.359(6) . ?
C56A C57A 1.409(8) . ?
C57A C58A 1.357(9) . ?
C58A C59A 1.332(8) . ?
C59A C60A 1.392(7) . ?
C61A C66A 1.378(6) . ?
C61A C62A 1.345(6) . ?
C62A C63A 1.417(6) . ?
C63A C64A 1.335(8) . ?
C64A C65A 1.359(9) . ?
C65A C66A 1.396(7) . ?
C67A C68A 1.364(7) . ?
C67A C72A 1.399(7) . ?
C68A C69A 1.432(7) . ?
C69A C70A 1.376(9) . ?
C70A C71A 1.320(10) . ?
C71A C72A 1.360(7) . ?
C73A C74A 1.466(10) . ?
C73A C75A 1.535(9) . ?
C76A C78A 1.237(18) . ?
C76A C77A 1.357(18) . ?
C79A C81A 1.391(13) . ?
C79A C80A 1.391(13) . ?
C1B C2B 1.367(7) . ?
C1B C9B 1.416(5) . ?
C2B C3B 1.392(7) . ?
C3B C4B 1.352(6) . ?
C4B C10B 1.414(5) . ?
C5B C6B 1.371(5) . ?
C5B C10B 1.438(5) . ?
C5B C18B 1.487(5) . ?
C6B C7B 1.434(5) . ?
C7B C8B 1.355(5) . ?
C7B C48B 1.512(5) . ?
C8B C9B 1.427(5) . ?
C9B C10B 1.404(5) . ?
C11B C12B 1.373(6) . ?
C11B C19B 1.413(5) . ?
C12B C13B 1.399(8) . ?
C13B C14B 1.343(7) . ?
C14B C20B 1.413(6) . ?
C15B C16B 1.374(5) . ?
C15B C20B 1.404(6) . ?
C16B C17B 1.441(5) . ?
C16B C21B 1.487(5) . ?
C17B C18B 1.367(5) . ?
C18B C19B 1.424(5) . ?
C19B C20B 1.425(5) . ?
C22B C23B 1.532(5) . ?
C22B C49B 1.516(5) . ?
C23B C55B 1.511(5) . ?
C24B C31B 1.504(5) . ?
C25B C26B 1.365(7) . ?
C25B C33B 1.426(5) . ?
C26B C27B 1.411(8) . ?
C27B C28B 1.344(7) . ?
C28B C34B 1.404(6) . ?
C29B C30B 1.383(5) . ?
C29B C34B 1.414(5) . ?
C29B C42B 1.483(6) . ?
C30B C31B 1.435(5) . ?
C31B C32B 1.352(5) . ?
C32B C33B 1.407(5) . ?
C33B C34B 1.441(6) . ?
C35B C43B 1.425(7) . ?
C35B C36B 1.356(11) . ?
C36B C37B 1.373(12) . ?
C37B C38B 1.406(10) . ?
C38B C44B 1.420(7) . ?
C39B C40B 1.353(5) . ?
C39B C44B 1.386(6) . ?
C40B C41B 1.436(5) . ?
C40B C45B 1.506(5) . ?
C41B C42B 1.378(5) . ?
C42B C43B 1.410(6) . ?
C43B C44B 1.429(6) . ?
C46B C61B 1.522(4) . ?
C46B C47B 1.549(5) . ?
C47B C67B 1.486(5) . ?
C49B C54B 1.398(5) . ?
C49B C50B 1.380(5) . ?
C50B C51B 1.415(6) . ?
C51B C52B 1.348(8) . ?
C52B C53B 1.354(8) . ?
C53B C54B 1.390(6) . ?
C55B C60B 1.369(5) . ?
C55B C56B 1.389(6) . ?
C56B C57B 1.377(7) . ?
C57B C58B 1.390(10) . ?
C58B C59B 1.373(9) . ?
C59B C60B 1.385(6) . ?
C61B C66B 1.382(5) . ?
C61B C62B 1.385(5) . ?
C62B C63B 1.404(5) . ?
C63B C64B 1.389(6) . ?
C64B C65B 1.386(5) . ?
C65B C66B 1.389(5) . ?
C67B C68B 1.393(6) . ?
C67B C72B 1.405(6) . ?
C68B C69B 1.385(6) . ?
C69B C70B 1.409(11) . ?
C70B C71B 1.335(11) . ?
C71B C72B 1.403(9) . ?
C73B C74B 1.378(12) . ?
C73B C75B 1.739(18) . ?
C76B C78B 1.541(10) . ?
C76B C77B 1.469(10) . ?
C79B C80B 1.466(11) . ?
C79B C81B 1.430(11) . ?

loop_
_cod_related_entry_id
_cod_related_entry_database
_cod_related_entry_code
1 ChemSpider 30658502
